data_4088819
loop_
_publ_author_name
'Pelties, Stefan'
'Wolf, Robert'

_publ_section_title
;
 Reaction of Phenyl Iso(thio)cyanate with N-Heterocyclic Carbene-Supported
 Nickel Complexes: Formation of Nickelacycles
;
_journal_issue 16
_journal_name_full Organometallics
_journal_page_first 2722
_journal_paper_doi 10.1021/acs.organomet.6b00473
_journal_volume 35
_journal_year 2016
_chemical_formula_moiety 'C42 H49 N3 Ni O'
_chemical_formula_sum 'C42 H49 N3 Ni O'
_chemical_formula_weight 670.55
_space_group_crystal_system triclinic
_space_group_IT_number 2
_space_group_name_Hall '-P 1'
_space_group_name_H-M_alt 'P -1'
_atom_sites_solution_hydrogens mixed
_atom_sites_solution_primary direct
_audit_creation_date 2016-05-10
_audit_creation_method
;
Olex2 1.2
(compiled 2016.02.19 svn.r3266 for OlexSys, GUI svn.r5155)
;
_cell_angle_alpha 84.582(2)
_cell_angle_beta 82.009(2)
_cell_angle_gamma 89.3620(18)
_cell_formula_units_Z 4
_cell_length_a 10.3147(2)
_cell_length_b 18.7357(5)
_cell_length_c 19.4834(6)
_cell_measurement_reflns_used 20928
_cell_measurement_temperature 123(1)
_cell_measurement_theta_max 66.5120
_cell_measurement_theta_min 4.3080
_cell_volume 3712.00(17)
_computing_cell_refinement
;
CrysAlisPro, Agilent Technologies,
Version 1.171.37.35 (release 13-08-2014 CrysAlis171 .NET)
(compiled Aug 13 2014,18:06:01)
;
_computing_data_collection
;
CrysAlisPro, Agilent Technologies,
Version 1.171.37.35 (release 13-08-2014 CrysAlis171 .NET)
(compiled Aug 13 2014,18:06:01)
;
_computing_data_reduction
;
CrysAlisPro, Agilent Technologies,
Version 1.171.37.35 (release 13-08-2014 CrysAlis171 .NET)
(compiled Aug 13 2014,18:06:01)
;
_computing_molecular_graphics 'Olex2 (Dolomanov et al., 2009)'
_computing_publication_material 'Olex2 (Dolomanov et al., 2009)'
_computing_structure_refinement 'ShelXL (Sheldrick, 2015)'
_computing_structure_solution 'ShelXT (Sheldrick, 2015)'
_diffrn_ambient_environment N~2~
_diffrn_ambient_temperature 123(1)
_diffrn_detector 'CCD plate'
_diffrn_detector_area_resol_mean 5.2548
_diffrn_detector_type AtlasS2
_diffrn_measured_fraction_theta_full 0.989
_diffrn_measured_fraction_theta_max 0.986
_diffrn_measurement_details
;
#__ type_ start__ end____ width___ exp.time_
  1 omega  -31.00   67.00   1.0000    7.5000
omega____ theta____ kappa____ phi______ frames
    -       41.5337  -57.0000  -30.0000 98

#__ type_ start__ end____ width___ exp.time_
  2 omega   -3.00   76.00   1.0000    7.5000
omega____ theta____ kappa____ phi______ frames
    -       41.5337 -125.0000  -90.0000 79

#__ type_ start__ end____ width___ exp.time_
  3 omega   12.00  107.00   1.0000    7.5000
omega____ theta____ kappa____ phi______ frames
    -       41.5337   57.0000  120.0000 95

#__ type_ start__ end____ width___ exp.time_
  4 omega   54.00  127.00   1.0000   22.5000
omega____ theta____ kappa____ phi______ frames
    -       93.5000  -93.0000 -145.1895 73

#__ type_ start__ end____ width___ exp.time_
  5 omega   19.00  122.00   1.0000   22.5000
omega____ theta____ kappa____ phi______ frames
    -       93.5000  -59.0000  132.7374 103

#__ type_ start__ end____ width___ exp.time_
  6 omega   40.00  121.00   1.0000   22.5000
omega____ theta____ kappa____ phi______ frames
    -       93.5000   15.0000 -180.0000 81

#__ type_ start__ end____ width___ exp.time_
  7 omega   81.00  116.00   1.0000   22.5000
omega____ theta____ kappa____ phi______ frames
    -       93.5000  -93.0000  -31.8179 35

#__ type_ start__ end____ width___ exp.time_
  8 omega   29.00   88.00   1.0000   22.5000
omega____ theta____ kappa____ phi______ frames
    -       93.5000  -77.0000  -30.0000 59

#__ type_ start__ end____ width___ exp.time_
  9 omega   20.00   77.00   1.0000   22.5000
omega____ theta____ kappa____ phi______ frames
    -       93.5000  -45.0000  -30.0000 57

#__ type_ start__ end____ width___ exp.time_
 10 omega   17.00   43.00   1.0000   22.5000
omega____ theta____ kappa____ phi______ frames
    -       93.5000  -95.0000   30.0000 26

#__ type_ start__ end____ width___ exp.time_
 11 omega   54.00   80.00   1.0000   22.5000
omega____ theta____ kappa____ phi______ frames
    -       93.5000  -95.0000   30.0000 26

#__ type_ start__ end____ width___ exp.time_
 12 omega   29.00   74.00   1.0000   22.5000
omega____ theta____ kappa____ phi______ frames
    -       93.5000  -45.0000  150.0000 45

#__ type_ start__ end____ width___ exp.time_
 13 omega   15.00   43.00   1.0000   22.5000
omega____ theta____ kappa____ phi______ frames
    -       93.5000  -15.0000 -180.0000 28

#__ type_ start__ end____ width___ exp.time_
 14 omega   47.00  151.00   1.0000   22.5000
omega____ theta____ kappa____ phi______ frames
    -       93.5000  -15.0000 -180.0000 104

#__ type_ start__ end____ width___ exp.time_
 15 omega   32.00   77.00   1.0000   22.5000
omega____ theta____ kappa____ phi______ frames
    -       93.5000  -95.0000  150.0000 45

#__ type_ start__ end____ width___ exp.time_
 16 omega  128.00  174.00   1.0000   22.5000
omega____ theta____ kappa____ phi______ frames
    -       93.5000   15.0000 -180.0000 46

#__ type_ start__ end____ width___ exp.time_
 17 omega   31.00   67.00   1.0000   22.5000
omega____ theta____ kappa____ phi______ frames
    -       93.5000  -93.0000  -31.8179 36

#__ type_ start__ end____ width___ exp.time_
 18 omega   93.00  121.00   1.0000   22.5000
omega____ theta____ kappa____ phi______ frames
    -       93.5000  -77.0000  -30.0000 28

#__ type_ start__ end____ width___ exp.time_
 19 omega   19.00   75.00   1.0000   22.5000
omega____ theta____ kappa____ phi______ frames
    -       93.5000  -45.0000 -150.0000 56

#__ type_ start__ end____ width___ exp.time_
 20 omega   80.00  106.00   1.0000   22.5000
omega____ theta____ kappa____ phi______ frames
    -       93.5000   30.0000 -150.0000 26

#__ type_ start__ end____ width___ exp.time_
 21 omega  111.00  170.00   1.0000   22.5000
omega____ theta____ kappa____ phi______ frames
    -       93.5000   30.0000 -150.0000 59

#__ type_ start__ end____ width___ exp.time_
 22 omega   74.00   99.00   1.0000   22.5000
omega____ theta____ kappa____ phi______ frames
    -       93.5000  125.0000   60.0000 25

#__ type_ start__ end____ width___ exp.time_
 23 omega  127.00  165.00   1.0000   22.5000
omega____ theta____ kappa____ phi______ frames
    -       93.5000  125.0000   60.0000 38

#__ type_ start__ end____ width___ exp.time_
 24 omega   24.00   60.00   1.0000   22.5000
omega____ theta____ kappa____ phi______ frames
    -       93.5000 -125.0000  120.0000 36

#__ type_ start__ end____ width___ exp.time_
 25 omega   24.00   77.00   1.0000   22.5000
omega____ theta____ kappa____ phi______ frames
    -       93.5000  -45.0000    0.0000 53

#__ type_ start__ end____ width___ exp.time_
 26 omega   31.00   78.00   1.0000   22.5000
omega____ theta____ kappa____ phi______ frames
    -       93.5000  -91.0000  105.3170 47

#__ type_ start__ end____ width___ exp.time_
 27 omega  106.00  132.00   1.0000   22.5000
omega____ theta____ kappa____ phi______ frames
    -       93.5000  -91.0000  105.3170 26

#__ type_ start__ end____ width___ exp.time_
 28 omega   56.00   82.00   1.0000   22.5000
omega____ theta____ kappa____ phi______ frames
    -       93.5000  -95.0000  -90.0000 26

#__ type_ start__ end____ width___ exp.time_
 29 omega   75.00  132.00   1.0000   22.5000
omega____ theta____ kappa____ phi______ frames
    -       93.5000  -91.0000   76.1577 57

#__ type_ start__ end____ width___ exp.time_
 30 omega   17.00   43.00   1.0000   22.5000
omega____ theta____ kappa____ phi______ frames
    -       93.5000  -91.0000   76.1577 26

#__ type_ start__ end____ width___ exp.time_
 31 omega  -68.00   34.00   1.0000    7.5000
omega____ theta____ kappa____ phi______ frames
    -      -41.5337   38.0000 -180.0000 102

#__ type_ start__ end____ width___ exp.time_
 32 omega    8.00  120.00   1.0000    7.5000
omega____ theta____ kappa____ phi______ frames
    -       41.5337   77.0000 -150.0000 112

#__ type_ start__ end____ width___ exp.time_
 33 omega    8.00  120.00   1.0000    7.5000
omega____ theta____ kappa____ phi______ frames
    -       41.5337   77.0000  -60.0000 112

#__ type_ start__ end____ width___ exp.time_
 34 omega   12.00  115.00   1.0000    7.5000
omega____ theta____ kappa____ phi______ frames
    -       41.5337   57.0000   60.0000 103

#__ type_ start__ end____ width___ exp.time_
 35 omega   63.00  168.00   1.0000   22.5000
omega____ theta____ kappa____ phi______ frames
    -       93.5000   61.0000   60.0000 105

#__ type_ start__ end____ width___ exp.time_
 36 omega   60.00  119.00   1.0000   22.5000
omega____ theta____ kappa____ phi______ frames
    -       93.5000   77.0000 -120.0000 59
;
_diffrn_measurement_device 'four-circle diffractometer'
_diffrn_measurement_device_type 'Xcalibur, AtlasS2, Gemini ultra'
_diffrn_measurement_method '\w scans'
_diffrn_orient_matrix_UB_11 0.0133673000
_diffrn_orient_matrix_UB_12 0.0328112000
_diffrn_orient_matrix_UB_13 0.0682676000
_diffrn_orient_matrix_UB_21 0.1502114000
_diffrn_orient_matrix_UB_22 -0.0016424000
_diffrn_orient_matrix_UB_23 -0.0177940000
_diffrn_orient_matrix_UB_31 -0.0022003000
_diffrn_orient_matrix_UB_32 0.0757807000
_diffrn_orient_matrix_UB_33 -0.0381420000
_diffrn_radiation_monochromator mirror
_diffrn_radiation_probe x-ray
_diffrn_radiation_type CuK\a
_diffrn_radiation_wavelength 1.54184
_diffrn_reflns_av_R_equivalents 0.0385
_diffrn_reflns_av_unetI/netI 0.0337
_diffrn_reflns_Laue_measured_fraction_full 0.989
_diffrn_reflns_Laue_measured_fraction_max 0.986
_diffrn_reflns_limit_h_max 12
_diffrn_reflns_limit_h_min -12
_diffrn_reflns_limit_k_max 22
_diffrn_reflns_limit_k_min -21
_diffrn_reflns_limit_l_max 23
_diffrn_reflns_limit_l_min -23
_diffrn_reflns_number 47713
_diffrn_reflns_point_group_measured_fraction_full 0.989
_diffrn_reflns_point_group_measured_fraction_max 0.986
_diffrn_reflns_theta_full 66.500
_diffrn_reflns_theta_max 66.721
_diffrn_reflns_theta_min 3.454
_diffrn_source 'sealed X-ray tube'
_diffrn_source_type 'Enhance Ultra (Cu) X-ray Source'
_exptl_absorpt_coefficient_mu 1.012
_exptl_absorpt_correction_T_max 0.935
_exptl_absorpt_correction_T_min 0.775
_exptl_absorpt_correction_type analytical
_exptl_absorpt_process_details
;
CrysAlisPro, Agilent Technologies,
Version 1.171.37.35 (release 13-08-2014 CrysAlis171 .NET)
(compiled Aug 13 2014,18:06:01)
Analytical numeric absorption correction using a multifaceted crystal
			model based on expressions derived by R.C. Clark & J.S. Reid.
(Clark, R. C. & Reid, J. S. (1995). Acta Cryst. A51, 887-897)
Empirical absorption correction using spherical harmonics,
 implemented in SCALE3 ABSPACK scaling algorithm.
;
_exptl_crystal_colour 'clear blue'
_exptl_crystal_colour_lustre clear
_exptl_crystal_colour_primary blue
_exptl_crystal_density_diffrn 1.200
_exptl_crystal_description needle
_exptl_crystal_F_000 1432
_exptl_crystal_size_max 0.4458
_exptl_crystal_size_mid 0.1609
_exptl_crystal_size_min 0.0796
_refine_diff_density_max 0.805
_refine_diff_density_min -0.455
_refine_diff_density_rms 0.091
_refine_ls_extinction_method none
_refine_ls_goodness_of_fit_ref 1.079
_refine_ls_hydrogen_treatment mixed
_refine_ls_matrix_type full
_refine_ls_number_parameters 891
_refine_ls_number_reflns 12990
_refine_ls_number_restraints 0
_refine_ls_restrained_S_all 1.079
_refine_ls_R_factor_all 0.0663
_refine_ls_R_factor_gt 0.0581
_refine_ls_shift/su_max 0.000
_refine_ls_shift/su_mean 0.000
_refine_ls_structure_factor_coef Fsqd
_refine_ls_weighting_details 'w=1/[\s^2^(Fo^2^)+(0.0569P)^2^+12.0363P] where P=(Fo^2^+2Fc^2^)/3'
_refine_ls_weighting_scheme calc
_refine_ls_wR_factor_gt 0.1725
_refine_ls_wR_factor_ref 0.1773
_reflns_Friedel_coverage 0.000
_reflns_number_gt 11233
_reflns_number_total 12990
_reflns_threshold_expression 'I > 2\s(I)'
_cod_data_source_file om6b00473_si_006.cif
_cod_data_source_block ap
_cod_original_cell_volume 3711.99(16)
_cod_database_code 4088819
_chemical_oxdiff_formula 'C168 H196 N12 Ni4 O4'
_shelx_space_group_comment
;
The symmetry employed for this shelxl refinement is uniquely defined
by the following loop, which should always be used as a source of
symmetry information in preference to the above space-group names.
They are only intended as comments.
;
_reflns_odcompleteness_completeness 98.03
_reflns_odcompleteness_iscentric 1
_reflns_odcompleteness_theta 66.97
_olex2_refinement_description
;
1. Fixed Uiso
 At 1.2 times of:
  All C(H) groups, All C(H,H) groups
 At 1.5 times of:
  All C(H,H,H) groups
2. Uiso/Uaniso restraints and constraints
Uanis(C30) = Uanis(C30A) = Uanis(C29A) = Uanis(C29)
Uanis(C71) = Uanis(C71A) = Uanis(C72A) = Uanis(C72)
3. Others
 Fixed Sof: H70(0.65) H70A(0.35) H28(0.6) H28A(0.4) C71(0.65) H71A(0.65)
 H71B(0.65) H71C(0.65) C72(0.65) H72A(0.65) H72B(0.65) H72C(0.65) C29(0.6)
 H29A(0.6) H29B(0.6) H29C(0.6) C30(0.6) H30A(0.6) H30B(0.6) H30C(0.6) C30A(0.4)
 H30D(0.4) H30E(0.4) H30F(0.4) C29A(0.4) H29D(0.4) H29E(0.4) H29F(0.4)
 C71A(0.35) H71D(0.35) H71E(0.35) H71F(0.35) C72A(0.35) H72D(0.35) H72E(0.35)
 H72F(0.35)
4.a Ternary CH refined with riding coordinates:
 C25(H25), C40(H40), C82(H82), C67(H67), C70(H70), C70(H70A), C79(H79),
 C28(H28), C28(H28A), C37(H37)
4.b Aromatic/amide H refined with riding coordinates:
 C6(H6), C64(H64), C48(H48), C35(H35), C58(H58), C63(H63), C56(H56), C65(H65),
 C60(H60), C77(H77), C8(H8), C57(H57), C5(H5), C47(H47), C21(H21), C76(H76),
 C14(H14), C23(H23), C59(H59), C18(H18), C9(H9), C10(H10), C75(H75), C50(H50),
 C17(H17), C54(H54), C33(H33), C16(H16), C22(H22), C52(H52), C12(H12), C15(H15),
  C51(H51), C34(H34), C11(H11), C53(H53)
4.c Idealised Me refined as rotating group:
 C83(H83A,H83B,H83C), C84(H84A,H84B,H84C), C68(H68A,H68B,H68C), C27(H27A,H27B,
 H27C), C69(H69A,H69B,H69C), C41(H41A,H41B,H41C), C80(H80A,H80B,H80C), C42(H42A,
 H42B,H42C), C26(H26A,H26B,H26C), C38(H38A,H38B,H38C), C71(H71A,H71B,H71C),
 C39(H39A,H39B,H39C), C81(H81A,H81B,H81C), C72(H72A,H72B,H72C), C29(H29A,H29B,
 H29C), C30(H30A,H30B,H30C), C30A(H30D,H30E,H30F), C29A(H29D,H29E,H29F),
 C71A(H71D,H71E,H71F), C72A(H72D,H72E,H72F)
;
_shelx_shelxl_version_number 2014/7
_olex2_submission_special_instructions 'No special instructions were received'

loop_
_space_group_symop_operation_xyz
'x, y, z'
'-x, -y, -z'

loop_
_atom_site_label
_atom_site_type_symbol
_atom_site_fract_x
_atom_site_fract_y
_atom_site_fract_z
_atom_site_U_iso_or_equiv
_atom_site_adp_type
_atom_site_occupancy
_atom_site_site_symmetry_order
_atom_site_calc_flag
_atom_site_refinement_flags_posn
_atom_site_refinement_flags_occupancy
_atom_site_disorder_assembly
_atom_site_disorder_group
Ni2 Ni 0.20377(5) 0.15858(3) 0.25587(3) 0.01895(15) Uani 1 1 d . . . .
Ni1 Ni 0.43206(5) 0.65915(3) 0.25319(3) 0.02013(15) Uani 1 1 d . . . .
O2 O 0.5428(2) 0.25606(13) 0.24973(14) 0.0272(6) Uani 1 1 d . . . .
O1 O 0.0938(2) 0.75776(14) 0.24424(14) 0.0289(6) Uani 1 1 d . . . .
N2 N 0.6888(3) 0.60159(15) 0.22659(14) 0.0201(6) Uani 1 1 d . . . .
N6 N -0.0792(3) 0.20011(15) 0.27671(14) 0.0200(6) Uani 1 1 d . . . .
N5 N -0.0350(3) 0.10569(15) 0.22367(15) 0.0211(6) Uani 1 1 d . . . .
N3 N 0.7021(3) 0.69952(15) 0.27351(15) 0.0210(6) Uani 1 1 d . . . .
N4 N 0.3836(3) 0.17664(15) 0.23013(15) 0.0222(6) Uani 1 1 d . . . .
N1 N 0.2673(3) 0.67884(16) 0.22556(16) 0.0239(6) Uani 1 1 d . . . .
C4 C 0.6128(3) 0.65275(18) 0.25730(17) 0.0192(7) Uani 1 1 d . . . .
C1 C 0.1970(3) 0.73035(19) 0.25790(18) 0.0226(7) Uani 1 1 d . . . .
C36 C 0.6727(3) 0.76756(19) 0.37629(18) 0.0232(7) Uani 1 1 d . . . .
C78 C -0.1111(3) 0.26342(19) 0.38278(18) 0.0217(7) Uani 1 1 d . . . .
C55 C 0.2478(3) 0.13244(19) 0.39148(18) 0.0218(7) Uani 1 1 d . . . .
C43 C 0.4331(3) 0.22776(18) 0.26286(18) 0.0213(7) Uani 1 1 d . . . .
C19 C 0.6355(3) 0.54515(18) 0.19289(18) 0.0202(7) Uani 1 1 d . . . .
C31 C 0.6648(3) 0.76449(18) 0.30535(19) 0.0223(7) Uani 1 1 d . . . .
C25 C 0.6858(4) 0.6256(2) 0.07791(19) 0.0279(8) Uani 1 1 d . . . .
H25 H 0.7048 0.6604 0.1111 0.033 Uiso 1 1 calc R . . .
C13 C 0.3090(3) 0.63303(19) 0.38679(19) 0.0241(7) Uani 1 1 d . . . .
C73 C -0.0623(3) 0.26316(18) 0.31172(18) 0.0205(7) Uani 1 1 d . . . .
C24 C 0.5883(3) 0.4821(2) 0.23223(19) 0.0255(8) Uani 1 1 d . . . .
C66 C 0.0631(3) -0.01414(19) 0.22618(18) 0.0238(7) Uani 1 1 d . . . .
C20 C 0.6365(3) 0.55656(19) 0.12045(18) 0.0230(7) Uani 1 1 d . . . .
C49 C 0.4541(3) 0.1494(2) 0.17053(19) 0.0242(7) Uani 1 1 d . . . .
C3 C 0.3611(3) 0.69661(19) 0.34047(18) 0.0228(7) Uani 1 1 d . . . .
C6 C 0.8297(3) 0.6785(2) 0.25175(19) 0.0253(8) Uani 1 1 d . . . .
H6 H 0.9078 0.7027 0.2567 0.030 Uiso 1 1 calc R . . .
C64 C 0.1684(4) -0.0553(2) 0.1185(2) 0.0293(8) Uani 1 1 d . . . .
H64 H 0.2119 -0.0923 0.0942 0.035 Uiso 1 1 calc R . . .
C62 C 0.0800(4) 0.06458(19) 0.11681(18) 0.0249(7) Uani 1 1 d . . . .
C45 C 0.2241(3) 0.19583(19) 0.34349(18) 0.0213(7) Uani 1 1 d . . . .
C40 C 0.7379(4) 0.7088(2) 0.41841(19) 0.0271(8) Uani 1 1 d . . . .
H40 H 0.7327 0.6631 0.3961 0.033 Uiso 1 1 calc R . . .
C2 C 0.2617(4) 0.7516(2) 0.3185(2) 0.0249(7) Uani 1 1 d . . . .
C48 C -0.1930(3) 0.1813(2) 0.25216(19) 0.0263(8) Uani 1 1 d . . . .
H48 H -0.2747 0.2056 0.2577 0.032 Uiso 1 1 calc R . . .
C82 C -0.1988(3) 0.2042(2) 0.42165(18) 0.0255(8) Uani 1 1 d . . . .
H82 H -0.1779 0.1591 0.3987 0.031 Uiso 1 1 calc R . . .
C35 C 0.6214(4) 0.8280(2) 0.4067(2) 0.0312(9) Uani 1 1 d . . . .
H35 H 0.6251 0.8320 0.4546 0.037 Uiso 1 1 calc R . . .
C58 C 0.2880(4) 0.0181(2) 0.4905(2) 0.0353(9) Uani 1 1 d . . . .
H58 H 0.3022 -0.0202 0.5243 0.042 Uiso 1 1 calc R . . .
C63 C 0.1459(4) 0.0100(2) 0.0828(2) 0.0302(8) Uani 1 1 d . . . .
H63 H 0.1760 0.0177 0.0343 0.036 Uiso 1 1 calc R . . .
C44 C 0.3362(3) 0.24905(19) 0.32342(19) 0.0227(7) Uani 1 1 d . . . .
C61 C 0.0388(3) 0.05075(18) 0.18846(18) 0.0206(7) Uani 1 1 d . . . .
C32 C 0.6162(4) 0.8213(2) 0.2637(2) 0.0291(8) Uani 1 1 d . . . .
C56 C 0.3724(3) 0.1035(2) 0.39516(19) 0.0255(8) Uani 1 1 d . . . .
H56 H 0.4448 0.1229 0.3637 0.031 Uiso 1 1 calc R . . .
C65 C 0.1282(4) -0.06736(19) 0.1894(2) 0.0279(8) Uani 1 1 d . . . .
H65 H 0.1451 -0.1123 0.2133 0.033 Uiso 1 1 calc R . . .
C60 C 0.1441(4) 0.1015(2) 0.4387(2) 0.0312(8) Uani 1 1 d . . . .
H60 H 0.0581 0.1196 0.4372 0.037 Uiso 1 1 calc R . . .
C77 C -0.0788(4) 0.3217(2) 0.4165(2) 0.0292(8) Uani 1 1 d . . . .
H77 H -0.1102 0.3235 0.4645 0.035 Uiso 1 1 calc R . . .
C46 C 0.0212(3) 0.15411(17) 0.25848(17) 0.0184(7) Uani 1 1 d . . . .
C8 C 0.2660(4) 0.5810(2) 0.1546(2) 0.0297(8) Uani 1 1 d . . . .
H8 H 0.3046 0.5522 0.1891 0.036 Uiso 1 1 calc R . . .
C7 C 0.2328(3) 0.6517(2) 0.16511(19) 0.0247(7) Uani 1 1 d . . . .
C57 C 0.3922(4) 0.0472(2) 0.4437(2) 0.0302(8) Uani 1 1 d . . . .
H57 H 0.4777 0.0283 0.4452 0.036 Uiso 1 1 calc R . . .
C67 C 0.0583(4) 0.1364(2) 0.07700(19) 0.0300(8) Uani 1 1 d . . . .
H67 H 0.0035 0.1665 0.1094 0.036 Uiso 1 1 calc R . . .
C5 C 0.8207(3) 0.6170(2) 0.22224(19) 0.0275(8) Uani 1 1 d . . . .
H5 H 0.8915 0.5894 0.2022 0.033 Uiso 1 1 calc R . . .
C47 C -0.1650(3) 0.1219(2) 0.2190(2) 0.0282(8) Uani 1 1 d . . . .
H47 H -0.2232 0.0961 0.1966 0.034 Uiso 1 1 calc R . . .
C21 C 0.5923(4) 0.5007(2) 0.0876(2) 0.0318(9) Uani 1 1 d . . . .
H21 H 0.5919 0.5064 0.0387 0.038 Uiso 1 1 calc R . . .
C74 C 0.0085(4) 0.3212(2) 0.2738(2) 0.0269(8) Uani 1 1 d . . . .
C70 C 0.0206(4) -0.0280(2) 0.30369(19) 0.0295(8) Uani 1 1 d . . . .
H70 H -0.0231 0.0154 0.3223 0.035 Uiso 0.65 1 calc R P A 1
H70A H 0.0159 0.0204 0.3215 0.035 Uiso 0.35 1 calc R P B 2
C76 C -0.0018(4) 0.3769(2) 0.3810(2) 0.0362(9) Uani 1 1 d . . . .
H76 H 0.0229 0.4150 0.4054 0.043 Uiso 1 1 calc R . . .
C79 C 0.0453(4) 0.3252(2) 0.1951(2) 0.0330(9) Uani 1 1 d . . . .
H79 H 0.0300 0.2769 0.1799 0.040 Uiso 1 1 calc R . . .
C83 C -0.1823(4) 0.1895(2) 0.49928(19) 0.0335(9) Uani 1 1 d . . . .
H83A H -0.0890 0.1845 0.5037 0.050 Uiso 1 1 calc GR . . .
H83B H -0.2284 0.1452 0.5188 0.050 Uiso 1 1 calc GR . . .
H83C H -0.2189 0.2295 0.5246 0.050 Uiso 1 1 calc GR . . .
C14 C 0.3854(4) 0.5986(2) 0.4339(2) 0.0341(9) Uani 1 1 d . . . .
H14 H 0.4724 0.6147 0.4337 0.041 Uiso 1 1 calc R . . .
C23 C 0.5461(4) 0.4281(2) 0.1964(2) 0.0322(9) Uani 1 1 d . . . .
H23 H 0.5146 0.3844 0.2214 0.039 Uiso 1 1 calc R . . .
C28 C 0.5869(4) 0.4717(2) 0.3103(2) 0.0353(9) Uani 1 1 d . . . .
H28 H 0.5722 0.5203 0.3272 0.042 Uiso 0.6 1 calc R P C 1
H28A H 0.6187 0.5144 0.3303 0.042 Uiso 0.4 1 calc R P D 2
C59 C 0.1645(4) 0.0449(2) 0.4876(2) 0.0381(10) Uani 1 1 d . . . .
H59 H 0.0926 0.0249 0.5190 0.046 Uiso 1 1 calc R . . .
C18 C 0.1821(4) 0.6074(2) 0.3883(2) 0.0314(9) Uani 1 1 d . . . .
H18 H 0.1275 0.6293 0.3569 0.038 Uiso 1 1 calc R . . .
C9 C 0.2433(4) 0.5520(2) 0.0944(2) 0.0380(10) Uani 1 1 d . . . .
H9 H 0.2658 0.5035 0.0881 0.046 Uiso 1 1 calc R . . .
C10 C 0.1880(5) 0.5933(3) 0.0436(2) 0.0430(11) Uani 1 1 d . . . .
H10 H 0.1729 0.5737 0.0022 0.052 Uiso 1 1 calc R . . .
C75 C 0.0398(4) 0.3773(2) 0.3102(2) 0.0349(9) Uani 1 1 d . . . .
H75 H 0.0902 0.4165 0.2863 0.042 Uiso 1 1 calc R . . .
C50 C 0.5403(4) 0.1899(2) 0.1207(2) 0.0346(9) Uani 1 1 d . . . .
H50 H 0.5596 0.2380 0.1275 0.042 Uiso 1 1 calc R . . .
C17 C 0.1347(4) 0.5499(2) 0.4354(3) 0.0412(11) Uani 1 1 d . . . .
H17 H 0.0479 0.5332 0.4358 0.049 Uiso 1 1 calc R . . .
C54 C 0.4291(4) 0.0787(2) 0.1591(2) 0.0301(8) Uani 1 1 d . . . .
H54 H 0.3711 0.0502 0.1926 0.036 Uiso 1 1 calc R . . .
C33 C 0.5645(4) 0.8800(2) 0.2974(2) 0.0369(9) Uani 1 1 d . . . .
H33 H 0.5287 0.9190 0.2714 0.044 Uiso 1 1 calc R . . .
C84 C -0.3427(4) 0.2229(3) 0.4173(2) 0.0410(10) Uani 1 1 d . . . .
H84A H -0.3658 0.2660 0.4412 0.061 Uiso 1 1 calc GR . . .
H84B H -0.3984 0.1829 0.4397 0.061 Uiso 1 1 calc GR . . .
H84C H -0.3558 0.2318 0.3684 0.061 Uiso 1 1 calc GR . . .
C16 C 0.2117(4) 0.5168(2) 0.4812(3) 0.0469(12) Uani 1 1 d . . . .
H16 H 0.1787 0.4774 0.5128 0.056 Uiso 1 1 calc R . . .
C22 C 0.5490(4) 0.4369(2) 0.1250(2) 0.0358(9) Uani 1 1 d . . . .
H22 H 0.5211 0.3989 0.1014 0.043 Uiso 1 1 calc R . . .
C68 C 0.1884(5) 0.1753(2) 0.0525(3) 0.0457(11) Uani 1 1 d . . . .
H68A H 0.2263 0.1885 0.0930 0.069 Uiso 1 1 calc GR . . .
H68B H 0.1733 0.2187 0.0225 0.069 Uiso 1 1 calc GR . . .
H68C H 0.2489 0.1437 0.0263 0.069 Uiso 1 1 calc GR . . .
C27 C 0.5825(5) 0.6586(3) 0.0363(3) 0.0486(12) Uani 1 1 d . . . .
H27A H 0.5648 0.6263 0.0019 0.073 Uiso 1 1 calc GR . . .
H27B H 0.6143 0.7047 0.0122 0.073 Uiso 1 1 calc GR . . .
H27C H 0.5019 0.6661 0.0677 0.073 Uiso 1 1 calc GR . . .
C52 C 0.5727(4) 0.0904(3) 0.0505(2) 0.0444(11) Uani 1 1 d . . . .
H52 H 0.6133 0.0706 0.0098 0.053 Uiso 1 1 calc R . . .
C12 C 0.1760(4) 0.6932(2) 0.1137(2) 0.0373(9) Uani 1 1 d . . . .
H12 H 0.1520 0.7414 0.1201 0.045 Uiso 1 1 calc R . . .
C69 C -0.0158(4) 0.1274(2) 0.0153(2) 0.0381(9) Uani 1 1 d . . . .
H69A H 0.0361 0.0979 -0.0172 0.057 Uiso 1 1 calc GR . . .
H69B H -0.0306 0.1746 -0.0085 0.057 Uiso 1 1 calc GR . . .
H69C H -0.1002 0.1040 0.0323 0.057 Uiso 1 1 calc GR . . .
C41 C 0.6744(4) 0.6961(2) 0.4943(2) 0.0388(10) Uani 1 1 d . . . .
H41A H 0.6892 0.7380 0.5188 0.058 Uiso 1 1 calc GR . . .
H41B H 0.7131 0.6536 0.5167 0.058 Uiso 1 1 calc GR . . .
H41C H 0.5800 0.6886 0.4960 0.058 Uiso 1 1 calc GR . . .
C80 C 0.1882(4) 0.3453(3) 0.1708(2) 0.0455(11) Uani 1 1 d . . . .
H80A H 0.2043 0.3939 0.1825 0.068 Uiso 1 1 calc GR . . .
H80B H 0.2075 0.3435 0.1203 0.068 Uiso 1 1 calc GR . . .
H80C H 0.2448 0.3113 0.1941 0.068 Uiso 1 1 calc GR . . .
C15 C 0.3379(4) 0.5416(3) 0.4807(2) 0.0438(11) Uani 1 1 d . . . .
H15 H 0.3916 0.5196 0.5125 0.053 Uiso 1 1 calc R . . .
C37 C 0.6264(4) 0.8226(2) 0.1853(2) 0.0370(9) Uani 1 1 d . . . .
H37 H 0.6585 0.7748 0.1715 0.044 Uiso 1 1 calc R . . .
C51 C 0.5978(4) 0.1605(3) 0.0614(2) 0.0451(11) Uani 1 1 d . . . .
H51 H 0.6556 0.1888 0.0277 0.054 Uiso 1 1 calc R . . .
C42 C 0.8829(4) 0.7270(3) 0.4174(2) 0.0419(11) Uani 1 1 d . . . .
H42A H 0.9253 0.7352 0.3691 0.063 Uiso 1 1 calc GR . . .
H42B H 0.9259 0.6871 0.4415 0.063 Uiso 1 1 calc GR . . .
H42C H 0.8899 0.7705 0.4411 0.063 Uiso 1 1 calc GR . . .
C34 C 0.5650(4) 0.8822(2) 0.3676(2) 0.0390(10) Uani 1 1 d . . . .
H34 H 0.5258 0.9217 0.3897 0.047 Uiso 1 1 calc R . . .
C11 C 0.1548(5) 0.6640(3) 0.0538(2) 0.0456(11) Uani 1 1 d . . . .
H11 H 0.1169 0.6927 0.0190 0.055 Uiso 1 1 calc R . . .
C53 C 0.4877(4) 0.0494(2) 0.0996(2) 0.0387(10) Uani 1 1 d . . . .
H53 H 0.4694 0.0012 0.0926 0.046 Uiso 1 1 calc R . . .
C26 C 0.8137(4) 0.6114(2) 0.0315(2) 0.0417(10) Uani 1 1 d . . . .
H26A H 0.8782 0.5912 0.0603 0.063 Uiso 1 1 calc GR . . .
H26B H 0.8473 0.6565 0.0060 0.063 Uiso 1 1 calc GR . . .
H26C H 0.7976 0.5775 -0.0017 0.063 Uiso 1 1 calc GR . . .
C38 C 0.4967(5) 0.8383(3) 0.1573(2) 0.0472(11) Uani 1 1 d . . . .
H38A H 0.4336 0.8002 0.1760 0.071 Uiso 1 1 calc GR . . .
H38B H 0.5109 0.8404 0.1064 0.071 Uiso 1 1 calc GR . . .
H38C H 0.4623 0.8844 0.1717 0.071 Uiso 1 1 calc GR . . .
C71 C 0.1478(7) -0.0468(4) 0.3392(4) 0.0380(10) Uani 0.65 1 d . P E 1
H71A H 0.1935 -0.0871 0.3180 0.057 Uiso 0.65 1 calc GR P E 1
H71B H 0.1226 -0.0598 0.3892 0.057 Uiso 0.65 1 calc GR P E 1
H71C H 0.2060 -0.0049 0.3324 0.057 Uiso 0.65 1 calc GR P E 1
C39 C 0.7284(5) 0.8800(4) 0.1516(3) 0.0642(16) Uani 1 1 d . . . .
H39A H 0.7007 0.9270 0.1666 0.096 Uiso 1 1 calc GR . . .
H39B H 0.7354 0.8816 0.1008 0.096 Uiso 1 1 calc GR . . .
H39C H 0.8137 0.8677 0.1662 0.096 Uiso 1 1 calc GR . . .
C81 C -0.0448(6) 0.3790(4) 0.1603(3) 0.0715(19) Uani 1 1 d . . . .
H81A H -0.1363 0.3648 0.1750 0.107 Uiso 1 1 calc GR . . .
H81B H -0.0246 0.3796 0.1096 0.107 Uiso 1 1 calc GR . . .
H81C H -0.0310 0.4270 0.1742 0.107 Uiso 1 1 calc GR . . .
C72 C -0.0714(7) -0.0923(4) 0.3198(3) 0.0380(10) Uani 0.65 1 d . P E 1
H72A H -0.1461 -0.0844 0.2939 0.057 Uiso 0.65 1 calc GR P E 1
H72B H -0.1029 -0.0984 0.3698 0.057 Uiso 0.65 1 calc GR P E 1
H72C H -0.0244 -0.1356 0.3059 0.057 Uiso 0.65 1 calc GR P E 1
C29 C 0.4896(8) 0.4261(4) 0.3512(4) 0.0426(11) Uani 0.6 1 d . P F 1
H29A H 0.4024 0.4432 0.3430 0.064 Uiso 0.6 1 calc GR P F 1
H29B H 0.4980 0.4268 0.4006 0.064 Uiso 0.6 1 calc GR P F 1
H29C H 0.5017 0.3770 0.3380 0.064 Uiso 0.6 1 calc GR P F 1
C30 C 0.7302(8) 0.4480(4) 0.3256(4) 0.0426(11) Uani 0.6 1 d . P F 1
H30A H 0.7484 0.3996 0.3117 0.064 Uiso 0.6 1 calc GR P F 1
H30B H 0.7352 0.4484 0.3754 0.064 Uiso 0.6 1 calc GR P F 1
H30C H 0.7950 0.4815 0.2990 0.064 Uiso 0.6 1 calc GR P F 1
C30A C 0.6602(12) 0.4030(6) 0.3279(6) 0.0426(11) Uani 0.4 1 d . P F 2
H30D H 0.6174 0.3624 0.3118 0.064 Uiso 0.4 1 calc GR P F 2
H30E H 0.6596 0.3952 0.3784 0.064 Uiso 0.4 1 calc GR P F 2
H30F H 0.7508 0.4070 0.3048 0.064 Uiso 0.4 1 calc GR P F 2
C29A C 0.4314(12) 0.4499(7) 0.3403(6) 0.0426(11) Uani 0.4 1 d . P F 2
H29D H 0.3750 0.4912 0.3313 0.064 Uiso 0.4 1 calc GR P F 2
H29E H 0.4230 0.4361 0.3905 0.064 Uiso 0.4 1 calc GR P F 2
H29F H 0.4051 0.4097 0.3166 0.064 Uiso 0.4 1 calc GR P F 2
C71A C 0.1003(14) -0.0689(8) 0.3453(7) 0.0380(10) Uani 0.35 1 d . P E 2
H71D H 0.1015 -0.1188 0.3339 0.057 Uiso 0.35 1 calc GR P E 2
H71E H 0.0653 -0.0670 0.3945 0.057 Uiso 0.35 1 calc GR P E 2
H71F H 0.1895 -0.0495 0.3365 0.057 Uiso 0.35 1 calc GR P E 2
C72A C -0.1279(13) -0.0561(7) 0.3145(6) 0.0380(10) Uani 0.35 1 d . P E 2
H72D H -0.1815 -0.0219 0.2895 0.057 Uiso 0.35 1 calc GR P E 2
H72E H -0.1621 -0.0605 0.3642 0.057 Uiso 0.35 1 calc GR P E 2
H72F H -0.1309 -0.1030 0.2964 0.057 Uiso 0.35 1 calc GR P E 2
H45 H 0.144(4) 0.219(2) 0.3590(19) 0.017(9) Uiso 1 1 d . . . .
H3 H 0.435(4) 0.719(2) 0.357(2) 0.023(10) Uiso 1 1 d . . . .
H2A H 0.190(5) 0.760(2) 0.359(2) 0.041(12) Uiso 1 1 d . . . .
H44A H 0.384(4) 0.255(2) 0.366(2) 0.033(11) Uiso 1 1 d . . . .
H44B H 0.299(4) 0.298(2) 0.311(2) 0.023(10) Uiso 1 1 d . . . .
H2B H 0.303(4) 0.797(2) 0.302(2) 0.034(11) Uiso 1 1 d . . . .

loop_
_atom_site_aniso_label
_atom_site_aniso_U_11
_atom_site_aniso_U_22
_atom_site_aniso_U_33
_atom_site_aniso_U_23
_atom_site_aniso_U_13
_atom_site_aniso_U_12
Ni2 0.0161(3) 0.0202(3) 0.0206(3) -0.0054(2) -0.0007(2) -0.0004(2)
Ni1 0.0167(3) 0.0214(3) 0.0235(3) -0.0077(2) -0.0029(2) 0.0002(2)
O2 0.0207(12) 0.0244(13) 0.0358(14) 0.0021(11) -0.0049(10) -0.0031(10)
O1 0.0199(12) 0.0264(13) 0.0402(15) -0.0028(11) -0.0045(11) 0.0022(10)
N2 0.0183(14) 0.0226(15) 0.0205(14) -0.0076(12) -0.0027(11) 0.0016(11)
N6 0.0176(13) 0.0231(15) 0.0203(14) -0.0074(12) -0.0024(11) 0.0024(11)
N5 0.0183(14) 0.0236(15) 0.0227(15) -0.0095(12) -0.0024(11) 0.0001(11)
N3 0.0185(14) 0.0245(15) 0.0217(15) -0.0109(12) -0.0028(11) -0.0008(11)
N4 0.0189(14) 0.0225(15) 0.0244(15) -0.0044(12) 0.0011(11) -0.0006(11)
N1 0.0204(14) 0.0238(15) 0.0289(16) -0.0075(13) -0.0049(12) -0.0002(11)
C4 0.0215(16) 0.0194(17) 0.0168(16) -0.0035(13) -0.0015(13) -0.0002(13)
C1 0.0179(17) 0.0232(18) 0.0269(18) -0.0054(14) -0.0009(14) -0.0031(13)
C36 0.0181(16) 0.0268(19) 0.0242(18) -0.0087(15) 0.0034(13) -0.0078(13)
C78 0.0187(16) 0.0267(18) 0.0212(17) -0.0069(14) -0.0050(13) 0.0055(13)
C55 0.0229(17) 0.0226(18) 0.0210(17) -0.0079(14) -0.0033(13) -0.0019(13)
C43 0.0176(16) 0.0199(17) 0.0262(18) 0.0009(14) -0.0042(13) 0.0018(13)
C19 0.0215(16) 0.0187(17) 0.0211(17) -0.0068(13) -0.0023(13) 0.0014(13)
C31 0.0180(16) 0.0221(18) 0.0273(18) -0.0113(14) 0.0012(13) -0.0033(13)
C25 0.037(2) 0.0239(19) 0.0221(18) -0.0006(15) -0.0012(15) -0.0066(15)
C13 0.0219(17) 0.0235(18) 0.0261(18) -0.0079(15) 0.0035(14) 0.0010(14)
C73 0.0187(16) 0.0208(17) 0.0233(17) -0.0080(14) -0.0040(13) 0.0041(13)
C24 0.0258(18) 0.0255(19) 0.0246(18) -0.0042(15) -0.0011(14) 0.0051(14)
C66 0.0208(17) 0.0266(19) 0.0244(18) -0.0078(15) -0.0003(14) -0.0047(14)
C20 0.0288(18) 0.0208(18) 0.0194(17) -0.0026(14) -0.0026(14) -0.0018(14)
C49 0.0184(16) 0.0299(19) 0.0240(18) -0.0032(15) -0.0012(14) 0.0033(14)
C3 0.0176(16) 0.0262(18) 0.0253(18) -0.0102(15) -0.0001(14) -0.0032(14)
C6 0.0161(16) 0.033(2) 0.0280(19) -0.0119(16) -0.0024(14) -0.0001(14)
C64 0.037(2) 0.0206(18) 0.029(2) -0.0098(15) 0.0041(16) 0.0019(15)
C62 0.0292(18) 0.0242(18) 0.0217(18) -0.0053(14) -0.0023(14) -0.0014(14)
C45 0.0187(17) 0.0239(18) 0.0222(17) -0.0065(14) -0.0033(13) 0.0024(14)
C40 0.0291(19) 0.029(2) 0.0226(18) -0.0063(15) 0.0001(15) -0.0024(15)
C2 0.0238(18) 0.0210(18) 0.030(2) -0.0085(15) -0.0012(15) -0.0007(14)
C48 0.0180(17) 0.032(2) 0.031(2) -0.0113(16) -0.0068(14) 0.0044(14)
C82 0.0269(18) 0.0274(19) 0.0227(18) -0.0054(15) -0.0036(14) 0.0003(14)
C35 0.031(2) 0.032(2) 0.031(2) -0.0160(17) 0.0026(16) -0.0059(16)
C58 0.048(2) 0.027(2) 0.032(2) 0.0037(17) -0.0144(18) -0.0074(17)
C63 0.036(2) 0.031(2) 0.0221(18) -0.0031(15) 0.0022(15) -0.0003(16)
C44 0.0249(18) 0.0173(17) 0.0272(19) -0.0060(14) -0.0052(15) 0.0000(14)
C61 0.0200(16) 0.0195(17) 0.0232(17) -0.0065(14) -0.0028(13) -0.0005(13)
C32 0.0254(18) 0.028(2) 0.034(2) -0.0081(16) -0.0019(15) -0.0041(15)
C56 0.0227(17) 0.0290(19) 0.0255(18) -0.0048(15) -0.0049(14) 0.0004(14)
C65 0.033(2) 0.0192(18) 0.031(2) -0.0024(15) -0.0030(16) 0.0012(14)
C60 0.0224(18) 0.040(2) 0.031(2) -0.0033(17) -0.0036(15) -0.0037(16)
C77 0.032(2) 0.032(2) 0.0253(19) -0.0109(16) -0.0038(15) 0.0054(16)
C46 0.0230(16) 0.0158(16) 0.0165(16) -0.0039(13) -0.0009(13) -0.0004(13)
C8 0.034(2) 0.029(2) 0.0276(19) -0.0042(16) -0.0075(16) 0.0005(16)
C7 0.0185(16) 0.0272(19) 0.0299(19) -0.0066(15) -0.0052(14) -0.0020(14)
C57 0.034(2) 0.028(2) 0.031(2) -0.0056(16) -0.0121(16) 0.0046(16)
C67 0.042(2) 0.0252(19) 0.0228(19) -0.0020(15) -0.0055(16) 0.0022(16)
C5 0.0174(17) 0.037(2) 0.0296(19) -0.0125(16) -0.0032(14) 0.0048(15)
C47 0.0192(17) 0.036(2) 0.033(2) -0.0121(17) -0.0074(15) -0.0010(15)
C21 0.044(2) 0.031(2) 0.0219(19) -0.0064(16) -0.0064(16) -0.0042(17)
C74 0.0271(18) 0.0236(19) 0.030(2) -0.0061(15) -0.0020(15) 0.0037(14)
C70 0.040(2) 0.0264(19) 0.0215(18) -0.0024(15) -0.0006(16) -0.0083(16)
C76 0.044(2) 0.024(2) 0.043(2) -0.0150(18) -0.0073(19) -0.0013(17)
C79 0.038(2) 0.029(2) 0.030(2) 0.0009(16) 0.0010(17) 0.0001(16)
C83 0.041(2) 0.039(2) 0.0212(19) -0.0023(16) -0.0053(16) 0.0027(17)
C14 0.0261(19) 0.039(2) 0.036(2) -0.0042(18) 0.0000(16) 0.0012(16)
C23 0.041(2) 0.0187(18) 0.036(2) 0.0007(16) -0.0034(17) -0.0050(16)
C28 0.051(2) 0.031(2) 0.0208(19) -0.0008(16) 0.0036(17) 0.0140(18)
C59 0.037(2) 0.049(3) 0.028(2) 0.0015(18) -0.0039(17) -0.0162(19)
C18 0.0245(19) 0.028(2) 0.042(2) -0.0108(17) 0.0017(16) -0.0020(15)
C9 0.050(2) 0.029(2) 0.040(2) -0.0148(18) -0.0137(19) 0.0024(18)
C10 0.049(3) 0.048(3) 0.037(2) -0.015(2) -0.018(2) 0.004(2)
C75 0.039(2) 0.0226(19) 0.042(2) -0.0061(17) 0.0012(18) -0.0048(16)
C50 0.029(2) 0.041(2) 0.031(2) -0.0023(18) 0.0045(16) -0.0050(17)
C17 0.030(2) 0.027(2) 0.062(3) -0.009(2) 0.013(2) -0.0074(17)
C54 0.031(2) 0.030(2) 0.0274(19) -0.0036(16) 0.0038(15) 0.0010(15)
C33 0.039(2) 0.027(2) 0.045(2) -0.0076(18) -0.0055(19) 0.0042(17)
C84 0.026(2) 0.068(3) 0.029(2) -0.003(2) -0.0021(16) -0.0049(19)
C16 0.044(3) 0.027(2) 0.060(3) 0.008(2) 0.019(2) 0.0049(18)
C22 0.049(2) 0.023(2) 0.037(2) -0.0095(17) -0.0089(19) -0.0075(17)
C68 0.057(3) 0.032(2) 0.049(3) 0.009(2) -0.020(2) -0.012(2)
C27 0.048(3) 0.040(3) 0.055(3) 0.018(2) -0.012(2) -0.005(2)
C52 0.043(2) 0.056(3) 0.032(2) -0.012(2) 0.0089(19) 0.006(2)
C12 0.040(2) 0.035(2) 0.040(2) -0.0076(18) -0.0153(19) 0.0061(18)
C69 0.043(2) 0.038(2) 0.034(2) -0.0001(18) -0.0112(18) 0.0014(18)
C41 0.044(2) 0.046(3) 0.025(2) -0.0078(18) 0.0039(17) -0.0080(19)
C80 0.044(3) 0.054(3) 0.035(2) 0.005(2) 0.0030(19) -0.004(2)
C15 0.043(2) 0.044(3) 0.039(2) 0.004(2) 0.0056(19) 0.011(2)
C37 0.044(2) 0.038(2) 0.030(2) -0.0037(18) -0.0070(18) 0.0023(18)
C51 0.037(2) 0.059(3) 0.035(2) -0.004(2) 0.0112(19) -0.005(2)
C42 0.029(2) 0.069(3) 0.029(2) -0.005(2) -0.0054(17) 0.000(2)
C34 0.041(2) 0.027(2) 0.049(3) -0.0179(19) 0.0015(19) 0.0017(17)
C11 0.054(3) 0.049(3) 0.039(2) -0.007(2) -0.022(2) 0.010(2)
C53 0.047(2) 0.032(2) 0.036(2) -0.0118(18) 0.0013(19) 0.0061(18)
C26 0.045(2) 0.041(2) 0.034(2) 0.0034(19) 0.0086(19) -0.0072(19)
C38 0.050(3) 0.050(3) 0.042(3) 0.007(2) -0.014(2) -0.003(2)
C71 0.045(3) 0.041(3) 0.0262(18) 0.0001(19) 0.0012(19) -0.0078(19)
C39 0.057(3) 0.094(4) 0.039(3) 0.002(3) 0.001(2) -0.022(3)
C81 0.057(3) 0.116(5) 0.038(3) 0.005(3) -0.007(2) 0.035(3)
C72 0.045(3) 0.041(3) 0.0262(18) 0.0001(19) 0.0012(19) -0.0078(19)
C29 0.051(3) 0.045(3) 0.030(2) 0.001(2) -0.004(2) 0.005(2)
C30 0.051(3) 0.045(3) 0.030(2) 0.001(2) -0.004(2) 0.005(2)
C30A 0.051(3) 0.045(3) 0.030(2) 0.001(2) -0.004(2) 0.005(2)
C29A 0.051(3) 0.045(3) 0.030(2) 0.001(2) -0.004(2) 0.005(2)
C71A 0.045(3) 0.041(3) 0.0262(18) 0.0001(19) 0.0012(19) -0.0078(19)
C72A 0.045(3) 0.041(3) 0.0262(18) 0.0001(19) 0.0012(19) -0.0078(19)

loop_
_atom_type_symbol
_atom_type_description
_atom_type_scat_dispersion_real
_atom_type_scat_dispersion_imag
_atom_type_scat_source
C C 0.0181 0.0091 'International Tables Vol C Tables 4.2.6.8 and 6.1.1.4'
H H 0.0000 0.0000 'International Tables Vol C Tables 4.2.6.8 and 6.1.1.4'
N N 0.0311 0.0180 'International Tables Vol C Tables 4.2.6.8 and 6.1.1.4'
Ni Ni -3.0029 0.5091 'International Tables Vol C Tables 4.2.6.8 and 6.1.1.4'
O O 0.0492 0.0322 'International Tables Vol C Tables 4.2.6.8 and 6.1.1.4'

loop_
_exptl_crystal_face_index_h
_exptl_crystal_face_index_k
_exptl_crystal_face_index_l
_exptl_crystal_face_perp_dist
_exptl_oxdiff_crystal_face_indexfrac_h
_exptl_oxdiff_crystal_face_indexfrac_k
_exptl_oxdiff_crystal_face_indexfrac_l
_exptl_oxdiff_crystal_face_x
_exptl_oxdiff_crystal_face_y
_exptl_oxdiff_crystal_face_z
5 -7 3 0.1553 5.0000 -7.0004 3.0000 0.0419 0.7092 -0.6559
7 -1 0 0.2232 7.0000 -1.0007 -0.0001 0.0607 1.0531 -0.0912
-5 7 -3 0.1549 -5.0000 7.0004 -3.0000 -0.0419 -0.7092 0.6559
-6 -2 1 0.2052 -6.0000 -1.9994 1.0001 -0.0775 -0.9158 -0.1765
0 1 -12 0.0250 0.0000 0.9998 -12.0003 -0.7864 0.2119 0.5335
0 -1 12 0.0546 -0.0000 -0.9998 12.0003 0.7864 -0.2119 -0.5335
0 -12 -1 0.0718 -0.0000 -12.0000 -1.0000 -0.4620 0.0375 -0.8712
3 6 10 0.1446 3.0000 5.9999 10.0002 0.9197 0.2628 0.0666
-1 -12 1 0.0603 -1.0000 -11.9999 1.0001 -0.3388 -0.1483 -0.9453
-3 -5 -11 0.1132 -3.0000 -4.9999 -11.0002 -0.9551 -0.2467 0.0473
0 11 -5 0.0496 0.0000 10.9999 -5.0002 0.0196 0.0709 1.0243
5 -8 -4 0.1422 5.0000 -8.0005 -4.0002 -0.4688 0.8354 -0.4647
0 -10 5 0.0625 -0.0000 -9.9999 5.0002 0.0132 -0.0726 -0.9485
-4 4 8 0.1475 -4.0000 4.0005 8.0003 0.6240 -0.7498 0.0068
-1 2 12 0.0732 -1.0000 2.0003 12.0003 0.8715 -0.3670 -0.3039
2 0 13 0.0784 2.0000 0.0000 13.0003 0.9142 0.0691 -0.5003

loop_
_geom_angle_atom_site_label_1
_geom_angle_atom_site_label_2
_geom_angle_atom_site_label_3
_geom_angle
N4 Ni2 C45 86.38(13)
N4 Ni2 C46 164.69(14)
C46 Ni2 C45 103.24(14)
N1 Ni1 C4 164.46(14)
N1 Ni1 C3 86.11(14)
C4 Ni1 C3 103.91(14)
C4 N2 C19 122.7(3)
C4 N2 C5 111.8(3)
C5 N2 C19 124.8(3)
C48 N6 C73 125.4(3)
C46 N6 C73 122.9(3)
C46 N6 C48 111.5(3)
C46 N5 C61 122.8(3)
C46 N5 C47 111.7(3)
C47 N5 C61 125.0(3)
C4 N3 C31 122.7(3)
C4 N3 C6 111.6(3)
C6 N3 C31 125.6(3)
C43 N4 Ni2 115.3(2)
C43 N4 C49 122.0(3)
C49 N4 Ni2 121.4(2)
C1 N1 Ni1 115.8(2)
C1 N1 C7 122.4(3)
C7 N1 Ni1 120.5(2)
N2 C4 Ni1 122.2(2)
N2 C4 N3 103.3(3)
N3 C4 Ni1 133.0(3)
O1 C1 N1 128.1(3)
O1 C1 C2 121.4(3)
N1 C1 C2 110.5(3)
C31 C36 C40 121.9(3)
C35 C36 C31 117.3(4)
C35 C36 C40 120.8(3)
C73 C78 C82 122.1(3)
C77 C78 C73 117.5(3)
C77 C78 C82 120.4(3)
C56 C55 C45 122.8(3)
C56 C55 C60 117.1(3)
C60 C55 C45 120.0(3)
O2 C43 N4 128.2(3)
O2 C43 C44 120.4(3)
N4 C43 C44 111.3(3)
C24 C19 N2 119.8(3)
C24 C19 C20 123.0(3)
C20 C19 N2 117.1(3)
C36 C31 N3 119.4(3)
C36 C31 C32 122.9(3)
C32 C31 N3 117.7(3)
C20 C25 H25 107.8
C20 C25 C26 109.9(3)
C27 C25 H25 107.8
C27 C25 C20 111.3(3)
C27 C25 C26 112.0(4)
C26 C25 H25 107.8
C14 C13 C3 120.1(3)
C18 C13 C3 122.5(3)
C18 C13 C14 117.3(4)
C78 C73 N6 119.4(3)
C74 C73 N6 118.2(3)
C74 C73 C78 122.3(3)
C19 C24 C28 121.9(3)
C23 C24 C19 117.2(3)
C23 C24 C28 120.9(4)
C61 C66 C70 122.6(3)
C65 C66 C61 117.4(3)
C65 C66 C70 120.0(3)
C19 C20 C25 123.0(3)
C21 C20 C19 117.1(3)
C21 C20 C25 120.0(3)
C50 C49 N4 124.1(3)
C54 C49 N4 117.5(3)
C54 C49 C50 118.2(3)
Ni1 C3 H3 106(2)
C13 C3 Ni1 105.0(2)
C13 C3 C2 116.8(3)
C13 C3 H3 113(2)
C2 C3 Ni1 103.0(2)
C2 C3 H3 112(2)
N3 C6 H6 126.8
C5 C6 N3 106.4(3)
C5 C6 H6 126.8
C63 C64 H64 119.7
C65 C64 H64 119.7
C65 C64 C63 120.7(3)
C63 C62 C61 117.3(3)
C63 C62 C67 120.2(3)
C61 C62 C67 122.5(3)
Ni2 C45 H45 107(2)
C55 C45 Ni2 105.6(2)
C55 C45 C44 116.7(3)
C55 C45 H45 112(2)
C44 C45 Ni2 103.3(2)
C44 C45 H45 111(2)
C36 C40 H40 108.3
C36 C40 C41 113.7(3)
C36 C40 C42 109.9(3)
C41 C40 H40 108.3
C41 C40 C42 108.3(3)
C42 C40 H40 108.3
C1 C2 H2A 109(3)
C1 C2 H2B 105(3)
C3 C2 C1 112.5(3)
C3 C2 H2A 112(3)
C3 C2 H2B 111(3)
H2A C2 H2B 108(4)
N6 C48 H48 126.7
C47 C48 N6 106.5(3)
C47 C48 H48 126.7
C78 C82 H82 108.3
C78 C82 C83 113.9(3)
C78 C82 C84 109.9(3)
C83 C82 H82 108.3
C84 C82 H82 108.3
C84 C82 C83 108.0(3)
C36 C35 H35 119.8
C34 C35 C36 120.5(4)
C34 C35 H35 119.8
C57 C58 H58 120.3
C59 C58 H58 120.3
C59 C58 C57 119.5(4)
C64 C63 C62 121.0(3)
C64 C63 H63 119.5
C62 C63 H63 119.5
C43 C44 C45 112.6(3)
C43 C44 H44A 110(2)
C43 C44 H44B 109(2)
C45 C44 H44A 110(2)
C45 C44 H44B 109(2)
H44A C44 H44B 106(3)
C66 C61 N5 119.3(3)
C66 C61 C62 122.9(3)
C62 C61 N5 117.8(3)
C31 C32 C37 122.8(3)
C33 C32 C31 116.9(4)
C33 C32 C37 120.2(4)
C55 C56 H56 119.4
C57 C56 C55 121.2(3)
C57 C56 H56 119.4
C66 C65 H65 119.7
C64 C65 C66 120.7(3)
C64 C65 H65 119.7
C55 C60 H60 119.2
C59 C60 C55 121.5(4)
C59 C60 H60 119.2
C78 C77 H77 119.6
C76 C77 C78 120.8(4)
C76 C77 H77 119.6
N6 C46 Ni2 133.7(2)
N5 C46 Ni2 121.2(2)
N5 C46 N6 103.4(3)
C7 C8 H8 119.6
C9 C8 H8 119.6
C9 C8 C7 120.8(4)
C8 C7 N1 117.4(3)
C8 C7 C12 118.7(3)
C12 C7 N1 123.8(3)
C58 C57 H57 119.7
C56 C57 C58 120.5(4)
C56 C57 H57 119.7
C62 C67 H67 107.9
C62 C67 C68 110.9(3)
C62 C67 C69 111.3(3)
C68 C67 H67 107.9
C68 C67 C69 110.8(3)
C69 C67 H67 107.9
N2 C5 H5 126.5
C6 C5 N2 106.9(3)
C6 C5 H5 126.5
N5 C47 H47 126.6
C48 C47 N5 106.9(3)
C48 C47 H47 126.6
C20 C21 H21 119.5
C22 C21 C20 121.1(4)
C22 C21 H21 119.5
C73 C74 C79 122.2(3)
C75 C74 C73 117.6(3)
C75 C74 C79 120.1(3)
C66 C70 H70 110.2
C66 C70 H70A 105.1
C66 C70 C71 107.6(4)
C66 C70 C72 110.7(4)
C66 C70 C72A 107.2(5)
C71 C70 H70 110.2
C72 C70 H70 110.2
C72 C70 C71 107.9(5)
C71A C70 C66 119.9(6)
C71A C70 H70A 105.1
C71A C70 C72A 113.0(8)
C72A C70 H70A 105.1
C77 C76 H76 119.6
C77 C76 C75 120.7(4)
C75 C76 H76 119.6
C74 C79 H79 107.9
C74 C79 C80 113.3(3)
C74 C79 C81 109.4(3)
C80 C79 H79 107.9
C80 C79 C81 110.1(4)
C81 C79 H79 107.9
C82 C83 H83A 109.5
C82 C83 H83B 109.5
C82 C83 H83C 109.5
H83A C83 H83B 109.5
H83A C83 H83C 109.5
H83B C83 H83C 109.5
C13 C14 H14 119.0
C15 C14 C13 121.9(4)
C15 C14 H14 119.0
C24 C23 H23 119.4
C22 C23 C24 121.2(4)
C22 C23 H23 119.4
C24 C28 H28 106.0
C24 C28 H28A 113.7
C24 C28 C30 108.3(4)
C24 C28 C30A 108.4(5)
C24 C28 C29A 103.4(5)
C29 C28 C24 118.9(5)
C29 C28 H28 106.0
C29 C28 C30 110.8(5)
C30 C28 H28 106.0
C30A C28 H28A 113.7
C30A C28 C29A 102.9(7)
C29A C28 H28A 113.7
C58 C59 C60 120.2(4)
C58 C59 H59 119.9
C60 C59 H59 119.9
C13 C18 H18 119.7
C17 C18 C13 120.6(4)
C17 C18 H18 119.7
C8 C9 H9 119.9
C10 C9 C8 120.3(4)
C10 C9 H9 119.9
C9 C10 H10 120.4
C9 C10 C11 119.1(4)
C11 C10 H10 120.4
C74 C75 H75 119.6
C76 C75 C74 120.8(4)
C76 C75 H75 119.6
C49 C50 H50 119.9
C51 C50 C49 120.3(4)
C51 C50 H50 119.9
C18 C17 H17 119.5
C16 C17 C18 121.0(4)
C16 C17 H17 119.5
C49 C54 H54 119.4
C53 C54 C49 121.1(4)
C53 C54 H54 119.4
C32 C33 H33 119.6
C34 C33 C32 120.9(4)
C34 C33 H33 119.6
C82 C84 H84A 109.5
C82 C84 H84B 109.5
C82 C84 H84C 109.5
H84A C84 H84B 109.5
H84A C84 H84C 109.5
H84B C84 H84C 109.5
C17 C16 H16 120.3
C17 C16 C15 119.3(4)
C15 C16 H16 120.3
C21 C22 H22 119.8
C23 C22 C21 120.4(4)
C23 C22 H22 119.8
C67 C68 H68A 109.5
C67 C68 H68B 109.5
C67 C68 H68C 109.5
H68A C68 H68B 109.5
H68A C68 H68C 109.5
H68B C68 H68C 109.5
C25 C27 H27A 109.5
C25 C27 H27B 109.5
C25 C27 H27C 109.5
H27A C27 H27B 109.5
H27A C27 H27C 109.5
H27B C27 H27C 109.5
C51 C52 H52 120.4
C51 C52 C53 119.3(4)
C53 C52 H52 120.4
C7 C12 H12 120.0
C11 C12 C7 120.1(4)
C11 C12 H12 120.0
C67 C69 H69A 109.5
C67 C69 H69B 109.5
C67 C69 H69C 109.5
H69A C69 H69B 109.5
H69A C69 H69C 109.5
H69B C69 H69C 109.5
C40 C41 H41A 109.5
C40 C41 H41B 109.5
C40 C41 H41C 109.5
H41A C41 H41B 109.5
H41A C41 H41C 109.5
H41B C41 H41C 109.5
C79 C80 H80A 109.5
C79 C80 H80B 109.5
C79 C80 H80C 109.5
H80A C80 H80B 109.5
H80A C80 H80C 109.5
H80B C80 H80C 109.5
C14 C15 C16 119.8(4)
C14 C15 H15 120.1
C16 C15 H15 120.1
C32 C37 H37 108.4
C32 C37 C38 113.7(4)
C32 C37 C39 108.7(4)
C38 C37 H37 108.4
C38 C37 C39 109.2(4)
C39 C37 H37 108.4
C50 C51 H51 119.4
C52 C51 C50 121.1(4)
C52 C51 H51 119.4
C40 C42 H42A 109.5
C40 C42 H42B 109.5
C40 C42 H42C 109.5
H42A C42 H42B 109.5
H42A C42 H42C 109.5
H42B C42 H42C 109.5
C35 C34 H34 119.4
C33 C34 C35 121.3(4)
C33 C34 H34 119.4
C10 C11 H11 119.5
C12 C11 C10 121.1(4)
C12 C11 H11 119.5
C54 C53 H53 120.0
C52 C53 C54 119.9(4)
C52 C53 H53 120.0
C25 C26 H26A 109.5
C25 C26 H26B 109.5
C25 C26 H26C 109.5
H26A C26 H26B 109.5
H26A C26 H26C 109.5
H26B C26 H26C 109.5
C37 C38 H38A 109.5
C37 C38 H38B 109.5
C37 C38 H38C 109.5
H38A C38 H38B 109.5
H38A C38 H38C 109.5
H38B C38 H38C 109.5
C70 C71 H71A 109.5
C70 C71 H71B 109.5
C70 C71 H71C 109.5
H71A C71 H71B 109.5
H71A C71 H71C 109.5
H71B C71 H71C 109.5
C37 C39 H39A 109.5
C37 C39 H39B 109.5
C37 C39 H39C 109.5
H39A C39 H39B 109.5
H39A C39 H39C 109.5
H39B C39 H39C 109.5
C79 C81 H81A 109.5
C79 C81 H81B 109.5
C79 C81 H81C 109.5
H81A C81 H81B 109.5
H81A C81 H81C 109.5
H81B C81 H81C 109.5
C70 C72 H72A 109.5
C70 C72 H72B 109.5
C70 C72 H72C 109.5
H72A C72 H72B 109.5
H72A C72 H72C 109.5
H72B C72 H72C 109.5
C28 C29 H29A 109.5
C28 C29 H29B 109.5
C28 C29 H29C 109.5
H29A C29 H29B 109.5
H29A C29 H29C 109.5
H29B C29 H29C 109.5
C28 C30 H30A 109.5
C28 C30 H30B 109.5
C28 C30 H30C 109.5
H30A C30 H30B 109.5
H30A C30 H30C 109.5
H30B C30 H30C 109.5
C28 C30A H30D 109.5
C28 C30A H30E 109.5
C28 C30A H30F 109.5
H30D C30A H30E 109.5
H30D C30A H30F 109.5
H30E C30A H30F 109.5
C28 C29A H29D 109.5
C28 C29A H29E 109.5
C28 C29A H29F 109.5
H29D C29A H29E 109.5
H29D C29A H29F 109.5
H29E C29A H29F 109.5
C70 C71A H71D 109.5
C70 C71A H71E 109.5
C70 C71A H71F 109.5
H71D C71A H71E 109.5
H71D C71A H71F 109.5
H71E C71A H71F 109.5
C70 C72A H72D 109.5
C70 C72A H72E 109.5
C70 C72A H72F 109.5
H72D C72A H72E 109.5
H72D C72A H72F 109.5
H72E C72A H72F 109.5

loop_
_geom_bond_atom_site_label_1
_geom_bond_atom_site_label_2
_geom_bond_distance
Ni2 N4 1.879(3)
Ni2 C45 1.942(3)
Ni2 C46 1.879(3)
Ni1 N1 1.876(3)
Ni1 C4 1.879(3)
Ni1 C3 1.946(3)
O2 C43 1.239(4)
O1 C1 1.229(4)
N2 C4 1.361(4)
N2 C19 1.448(4)
N2 C5 1.383(4)
N6 C73 1.443(4)
N6 C48 1.389(4)
N6 C46 1.370(4)
N5 C61 1.442(4)
N5 C46 1.362(4)
N5 C47 1.385(4)
N3 C4 1.367(4)
N3 C31 1.443(4)
N3 C6 1.390(4)
N4 C43 1.342(5)
N4 C49 1.417(4)
N1 C1 1.351(5)
N1 C7 1.416(5)
C1 C2 1.520(5)
C36 C31 1.402(5)
C36 C40 1.518(5)
C36 C35 1.392(5)
C78 C73 1.406(5)
C78 C82 1.515(5)
C78 C77 1.392(5)
C55 C45 1.481(5)
C55 C56 1.397(5)
C55 C60 1.402(5)
C43 C44 1.518(5)
C19 C24 1.398(5)
C19 C20 1.406(5)
C31 C32 1.407(5)
C25 H25 1.0000
C25 C20 1.521(5)
C25 C27 1.519(6)
C25 C26 1.528(6)
C13 C3 1.483(5)
C13 C14 1.398(6)
C13 C18 1.396(5)
C73 C74 1.406(5)
C24 C23 1.389(5)
C24 C28 1.513(5)
C66 C61 1.399(5)
C66 C65 1.395(5)
C66 C70 1.512(5)
C20 C21 1.389(5)
C49 C50 1.396(5)
C49 C54 1.395(5)
C3 C2 1.520(5)
C3 H3 0.98(4)
C6 H6 0.9500
C6 C5 1.344(5)
C64 H64 0.9500
C64 C63 1.384(5)
C64 C65 1.383(5)
C62 C63 1.391(5)
C62 C61 1.402(5)
C62 C67 1.518(5)
C45 C44 1.520(5)
C45 H45 0.95(4)
C40 H40 1.0000
C40 C41 1.530(5)
C40 C42 1.535(5)
C2 H2A 1.03(5)
C2 H2B 0.96(5)
C48 H48 0.9500
C48 C47 1.348(5)
C82 H82 1.0000
C82 C83 1.544(5)
C82 C84 1.534(5)
C35 H35 0.9500
C35 C34 1.384(6)
C58 H58 0.9500
C58 C57 1.390(6)
C58 C59 1.371(6)
C63 H63 0.9500
C44 H44A 1.04(4)
C44 H44B 1.01(4)
C32 C33 1.398(6)
C32 C37 1.515(6)
C56 H56 0.9500
C56 C57 1.382(5)
C65 H65 0.9500
C60 H60 0.9500
C60 C59 1.391(6)
C77 H77 0.9500
C77 C76 1.382(6)
C8 H8 0.9500
C8 C7 1.393(5)
C8 C9 1.388(5)
C7 C12 1.398(6)
C57 H57 0.9500
C67 H67 1.0000
C67 C68 1.529(6)
C67 C69 1.534(5)
C5 H5 0.9500
C47 H47 0.9500
C21 H21 0.9500
C21 C22 1.384(6)
C74 C79 1.523(5)
C74 C75 1.388(5)
C70 H70 1.0000
C70 H70A 1.0000
C70 C71 1.588(9)
C70 C72 1.523(7)
C70 C71A 1.405(15)
C70 C72A 1.604(13)
C76 H76 0.9500
C76 C75 1.386(6)
C79 H79 1.0000
C79 C80 1.524(6)
C79 C81 1.538(6)
C83 H83A 0.9800
C83 H83B 0.9800
C83 H83C 0.9800
C14 H14 0.9500
C14 C15 1.384(6)
C23 H23 0.9500
C23 C22 1.381(6)
C28 H28 1.0000
C28 H28A 1.0000
C28 C29 1.428(9)
C28 C30 1.599(9)
C28 C30A 1.522(12)
C28 C29A 1.670(13)
C59 H59 0.9500
C18 H18 0.9500
C18 C17 1.394(6)
C9 H9 0.9500
C9 C10 1.381(6)
C10 H10 0.9500
C10 C11 1.389(7)
C75 H75 0.9500
C50 H50 0.9500
C50 C51 1.382(6)
C17 H17 0.9500
C17 C16 1.376(7)
C54 H54 0.9500
C54 C53 1.388(5)
C33 H33 0.9500
C33 C34 1.372(6)
C84 H84A 0.9800
C84 H84B 0.9800
C84 H84C 0.9800
C16 H16 0.9500
C16 C15 1.385(7)
C22 H22 0.9500
C68 H68A 0.9800
C68 H68B 0.9800
C68 H68C 0.9800
C27 H27A 0.9800
C27 H27B 0.9800
C27 H27C 0.9800
C52 H52 0.9500
C52 C51 1.382(7)
C52 C53 1.385(6)
C12 H12 0.9500
C12 C11 1.380(6)
C69 H69A 0.9800
C69 H69B 0.9800
C69 H69C 0.9800
C41 H41A 0.9800
C41 H41B 0.9800
C41 H41C 0.9800
C80 H80A 0.9800
C80 H80B 0.9800
C80 H80C 0.9800
C15 H15 0.9500
C37 H37 1.0000
C37 C38 1.529(6)
C37 C39 1.547(7)
C51 H51 0.9500
C42 H42A 0.9800
C42 H42B 0.9800
C42 H42C 0.9800
C34 H34 0.9500
C11 H11 0.9500
C53 H53 0.9500
C26 H26A 0.9800
C26 H26B 0.9800
C26 H26C 0.9800
C38 H38A 0.9800
C38 H38B 0.9800
C38 H38C 0.9800
C71 H71A 0.9800
C71 H71B 0.9800
C71 H71C 0.9800
C39 H39A 0.9800
C39 H39B 0.9800
C39 H39C 0.9800
C81 H81A 0.9800
C81 H81B 0.9800
C81 H81C 0.9800
C72 H72A 0.9800
C72 H72B 0.9800
C72 H72C 0.9800
C29 H29A 0.9800
C29 H29B 0.9800
C29 H29C 0.9800
C30 H30A 0.9800
C30 H30B 0.9800
C30 H30C 0.9800
C30A H30D 0.9800
C30A H30E 0.9800
C30A H30F 0.9800
C29A H29D 0.9800
C29A H29E 0.9800
C29A H29F 0.9800
C71A H71D 0.9800
C71A H71E 0.9800
C71A H71F 0.9800
C72A H72D 0.9800
C72A H72E 0.9800
C72A H72F 0.9800

loop_
_geom_torsion_atom_site_label_1
_geom_torsion_atom_site_label_2
_geom_torsion_atom_site_label_3
_geom_torsion_atom_site_label_4
_geom_torsion
Ni2 N4 C43 O2 -170.1(3)
Ni2 N4 C43 C44 11.0(4)
Ni2 N4 C49 C50 133.1(3)
Ni2 N4 C49 C54 -42.7(4)
Ni2 C45 C44 C43 -30.8(3)
Ni1 N1 C1 O1 171.9(3)
Ni1 N1 C1 C2 -9.4(4)
Ni1 N1 C7 C8 42.9(4)
Ni1 N1 C7 C12 -132.5(3)
Ni1 C3 C2 C1 32.9(3)
O2 C43 C44 C45 -164.5(3)
O1 C1 C2 C3 161.8(3)
N2 C19 C24 C23 -176.0(3)
N2 C19 C24 C28 2.1(5)
N2 C19 C20 C25 -2.3(5)
N2 C19 C20 C21 176.4(3)
N6 C73 C74 C79 11.6(5)
N6 C73 C74 C75 -171.3(3)
N6 C48 C47 N5 -0.2(4)
N3 C31 C32 C33 171.8(3)
N3 C31 C32 C37 -12.3(5)
N3 C6 C5 N2 -0.1(4)
N4 Ni2 C46 N6 -83.3(6)
N4 Ni2 C46 N5 79.7(6)
N4 C43 C44 C45 14.5(4)
N4 C49 C50 C51 -175.2(4)
N4 C49 C54 C53 175.8(4)
N1 Ni1 C4 N2 -82.4(6)
N1 Ni1 C4 N3 80.8(6)
N1 C1 C2 C3 -17.0(4)
N1 C7 C12 C11 174.9(4)
C4 Ni1 N1 C1 -106.4(5)
C4 Ni1 N1 C7 61.1(6)
C4 N2 C19 C24 -85.7(4)
C4 N2 C19 C20 95.6(4)
C4 N2 C5 C6 1.1(4)
C4 N3 C31 C36 104.5(4)
C4 N3 C31 C32 -72.8(4)
C4 N3 C6 C5 -0.8(4)
C1 N1 C7 C8 -150.3(3)
C1 N1 C7 C12 34.2(5)
C36 C31 C32 C33 -5.3(5)
C36 C31 C32 C37 170.5(3)
C36 C35 C34 C33 -3.7(6)
C78 C73 C74 C79 -171.6(3)
C78 C73 C74 C75 5.6(5)
C78 C77 C76 C75 3.2(6)
C55 C45 C44 C43 84.6(4)
C55 C56 C57 C58 -0.2(6)
C55 C60 C59 C58 0.0(6)
C43 N4 C49 C50 -33.2(5)
C43 N4 C49 C54 151.0(3)
C19 N2 C4 Ni1 -4.6(4)
C19 N2 C4 N3 -172.1(3)
C19 N2 C5 C6 171.4(3)
C19 C24 C23 C22 -0.9(6)
C19 C24 C28 C29 151.4(5)
C19 C24 C28 C30 -81.1(5)
C19 C24 C28 C30A -125.0(6)
C19 C24 C28 C29A 126.3(6)
C19 C20 C21 C22 0.2(6)
C31 N3 C4 Ni1 12.4(5)
C31 N3 C4 N2 177.8(3)
C31 N3 C6 C5 -177.1(3)
C31 C36 C40 C41 -146.4(3)
C31 C36 C40 C42 92.0(4)
C31 C36 C35 C34 0.1(5)
C31 C32 C33 C34 1.6(6)
C31 C32 C37 C38 129.4(4)
C31 C32 C37 C39 -108.7(5)
C25 C20 C21 C22 178.9(4)
C13 C3 C2 C1 -81.6(4)
C13 C14 C15 C16 0.7(7)
C13 C18 C17 C16 -0.3(6)
C73 N6 C48 C47 175.9(3)
C73 N6 C46 Ni2 -11.4(5)
C73 N6 C46 N5 -176.5(3)
C73 C78 C82 C83 148.5(3)
C73 C78 C82 C84 -90.2(4)
C73 C78 C77 C76 0.0(5)
C73 C74 C79 C80 -132.7(4)
C73 C74 C79 C81 104.0(5)
C73 C74 C75 C76 -2.2(6)
C24 C19 C20 C25 179.0(3)
C24 C19 C20 C21 -2.3(5)
C24 C23 C22 C21 -1.2(6)
C20 C19 C24 C23 2.6(5)
C20 C19 C24 C28 -179.2(3)
C20 C21 C22 C23 1.5(7)
C49 N4 C43 O2 -3.0(6)
C49 N4 C43 C44 178.1(3)
C49 C50 C51 C52 -0.7(7)
C49 C54 C53 C52 0.1(6)
C3 Ni1 N1 C1 24.5(3)
C3 Ni1 N1 C7 -168.0(3)
C3 Ni1 C4 N2 148.6(3)
C3 Ni1 C4 N3 -48.2(4)
C3 C13 C14 C15 176.3(4)
C3 C13 C18 C17 -176.4(3)
C6 N3 C4 Ni1 -164.0(3)
C6 N3 C4 N2 1.4(4)
C6 N3 C31 C36 -79.6(4)
C6 N3 C31 C32 103.1(4)
C45 Ni2 N4 C43 -24.8(3)
C45 Ni2 N4 C49 168.0(3)
C45 Ni2 C46 N6 44.6(4)
C45 Ni2 C46 N5 -152.4(3)
C45 C55 C56 C57 175.7(3)
C45 C55 C60 C59 -175.7(4)
C40 C36 C31 N3 9.1(5)
C40 C36 C31 C32 -173.8(3)
C40 C36 C35 C34 178.4(3)
C48 N6 C73 C78 79.8(4)
C48 N6 C73 C74 -103.3(4)
C48 N6 C46 Ni2 163.6(3)
C48 N6 C46 N5 -1.5(4)
C82 C78 C73 N6 -9.4(5)
C82 C78 C73 C74 173.8(3)
C82 C78 C77 C76 -178.3(3)
C35 C36 C31 N3 -172.7(3)
C35 C36 C31 C32 4.5(5)
C35 C36 C40 C41 35.5(5)
C35 C36 C40 C42 -86.1(4)
C63 C64 C65 C66 0.6(6)
C63 C62 C61 N5 -177.2(3)
C63 C62 C61 C66 1.1(5)
C63 C62 C67 C68 -66.5(5)
C63 C62 C67 C69 57.3(5)
C61 N5 C46 Ni2 6.1(4)
C61 N5 C46 N6 173.5(3)
C61 N5 C47 C48 -172.7(3)
C61 C66 C65 C64 1.0(5)
C61 C66 C70 C71 -121.7(4)
C61 C66 C70 C72 120.6(5)
C61 C66 C70 C71A -143.8(7)
C61 C66 C70 C72A 85.6(7)
C61 C62 C63 C64 0.6(6)
C61 C62 C67 C68 111.8(4)
C61 C62 C67 C69 -124.5(4)
C32 C33 C34 C35 2.8(6)
C56 C55 C45 Ni2 86.1(3)
C56 C55 C45 C44 -28.0(5)
C56 C55 C60 C59 0.7(5)
C65 C66 C61 N5 176.4(3)
C65 C66 C61 C62 -1.8(5)
C65 C66 C70 C71 58.9(5)
C65 C66 C70 C72 -58.8(5)
C65 C66 C70 C71A 36.8(8)
C65 C66 C70 C72A -93.8(7)
C65 C64 C63 C62 -1.4(6)
C60 C55 C45 Ni2 -97.8(3)
C60 C55 C45 C44 148.2(3)
C60 C55 C56 C57 -0.5(5)
C77 C78 C73 N6 172.3(3)
C77 C78 C73 C74 -4.5(5)
C77 C78 C82 C83 -33.3(5)
C77 C78 C82 C84 88.0(4)
C77 C76 C75 C74 -2.1(6)
C46 Ni2 N4 C43 104.9(5)
C46 Ni2 N4 C49 -62.3(6)
C46 N6 C73 C78 -105.9(4)
C46 N6 C73 C74 71.0(4)
C46 N6 C48 C47 1.1(4)
C46 N5 C61 C66 85.5(4)
C46 N5 C61 C62 -96.1(4)
C46 N5 C47 C48 -0.8(4)
C8 C7 C12 C11 -0.5(6)
C8 C9 C10 C11 -0.4(7)
C7 N1 C1 O1 4.6(6)
C7 N1 C1 C2 -176.7(3)
C7 C8 C9 C10 0.5(6)
C7 C12 C11 C10 0.6(7)
C57 C58 C59 C60 -0.7(6)
C67 C62 C63 C64 178.9(4)
C67 C62 C61 N5 4.5(5)
C67 C62 C61 C66 -177.2(3)
C5 N2 C4 Ni1 165.9(3)
C5 N2 C4 N3 -1.5(4)
C5 N2 C19 C24 105.0(4)
C5 N2 C19 C20 -73.8(4)
C47 N5 C61 C66 -103.4(4)
C47 N5 C61 C62 75.0(4)
C47 N5 C46 Ni2 -166.1(3)
C47 N5 C46 N6 1.4(4)
C70 C66 C61 N5 -3.0(5)
C70 C66 C61 C62 178.8(3)
C70 C66 C65 C64 -179.6(3)
C79 C74 C75 C76 175.0(4)
C14 C13 C3 Ni1 96.0(3)
C14 C13 C3 C2 -150.6(3)
C14 C13 C18 C17 0.3(5)
C23 C24 C28 C29 -30.5(6)
C23 C24 C28 C30 97.0(5)
C23 C24 C28 C30A 53.1(7)
C23 C24 C28 C29A -55.7(6)
C28 C24 C23 C22 -179.0(4)
C59 C58 C57 C56 0.9(6)
C18 C13 C3 Ni1 -87.4(4)
C18 C13 C3 C2 26.0(5)
C18 C13 C14 C15 -0.5(6)
C18 C17 C16 C15 0.5(7)
C9 C8 C7 N1 -175.7(4)
C9 C8 C7 C12 0.0(6)
C9 C10 C11 C12 -0.1(7)
C75 C74 C79 C80 50.2(5)
C75 C74 C79 C81 -73.1(5)
C50 C49 C54 C53 -0.3(6)
C17 C16 C15 C14 -0.7(7)
C54 C49 C50 C51 0.6(6)
C33 C32 C37 C38 -54.9(5)
C33 C32 C37 C39 67.0(5)
C27 C25 C20 C19 -124.7(4)
C27 C25 C20 C21 56.6(5)
C37 C32 C33 C34 -174.4(4)
C51 C52 C53 C54 -0.2(7)
C53 C52 C51 C50 0.5(7)
C26 C25 C20 C19 110.6(4)
C26 C25 C20 C21 -68.0(5)
